data_4306847
loop_
_publ_author_name
'Renzo Cini'
'Sandra Defazio'
'Gabriella Tamasi'
'Mario Casolaro'
'Luigi Messori'
'Angela Casini'
'Margherita Morpurgo'
'Michael Hursthouse'

_publ_section_title
;
fac-{Ru(CO)3}2+-Core Complexes and Design of Metal-Based Drugs. Synthesis,
Structure, and Reactivity of Ru-Thiazole Derivative with Serum Proteins
and Absorption-Release Studies with Acryloyl and Silica Hydrogels as
Carriers in Physiological Media
;
_journal_name_full 'Inorganic Chemistry'
_journal_page_first 79
_journal_page_last 92
_journal_paper_doi 10.1021/ic060755s
_journal_volume 46
_journal_year 2007
_chemical_formula_moiety cis,trans,cis-[Ru(CO)2Cl2(THZ)2]
_chemical_formula_sum 'C8 H6 Cl2 N2 O2 Ru S2'
_chemical_formula_weight 398.24
_chemical_name_systematic
;
 trans,cis,cis-dicloro-bis(carbonyl)bis(thiazole)ruthenium(II)
;
_space_group_IT_number 15
_symmetry_cell_setting monoclinic
_symmetry_space_group_name_Hall '-C 2yc'
_symmetry_space_group_name_H-M 'C 1 2/c 1'
_atom_sites_solution_hydrogens geom
_atom_sites_solution_primary direct
_atom_sites_solution_secondary difmap
_audit_creation_method SHELXL-97
_cell_angle_alpha 90.00
_cell_angle_beta 93.21(3)
_cell_angle_gamma 90.00
_cell_formula_units_Z 4
_cell_length_a 7.1876(14)
_cell_length_b 14.348(3)
_cell_length_c 12.760(3)
_cell_measurement_reflns_used 1427
_cell_measurement_temperature 120(2)
_cell_measurement_theta_max 27.48
_cell_measurement_theta_min 2.91
_cell_volume 1313.8(5)
_computing_cell_refinement 'DENZO (Otwinowski and Minor, 1997) and COLLECT (Hooft,1998)'
_computing_data_collection 'COLLECT (Hooft, 1998)'
_computing_data_reduction 'DENZO (Otwinowski and Minor, 1997) and COLLECT (Hooft,1998)'
_computing_molecular_graphics 'ORTEP-III (Farrugia, 1998)'
_computing_publication_material 'CIFTAB (Sheldrick, 1997)'
_computing_structure_refinement 'SHELXL-97 (Sheldrick, 1997)'
_computing_structure_solution 'SHELXL-97 (Sheldrick, 1997)'
_diffrn_ambient_temperature 120(2)
_diffrn_detector_area_resol_mean 9.091
_diffrn_measured_fraction_theta_full 0.975
_diffrn_measured_fraction_theta_max 0.975
_diffrn_measurement_device_type 'Bruker-Nonius 95mm CCD camera \k-goniostat'
_diffrn_measurement_method '\f and \w scans'
_diffrn_radiation_monochromator graphite
_diffrn_radiation_source 'Bruker-Nonius FR591 rotating anode'
_diffrn_radiation_type MoK\a
_diffrn_radiation_wavelength 0.71073
_diffrn_reflns_av_R_equivalents 0.0212
_diffrn_reflns_av_sigmaI/netI 0.0202
_diffrn_reflns_limit_h_max 9
_diffrn_reflns_limit_h_min -9
_diffrn_reflns_limit_k_max 18
_diffrn_reflns_limit_k_min -17
_diffrn_reflns_limit_l_max 15
_diffrn_reflns_limit_l_min -16
_diffrn_reflns_number 6397
_diffrn_reflns_theta_full 27.59
_diffrn_reflns_theta_max 27.59
_diffrn_reflns_theta_min 4.28
_exptl_absorpt_coefficient_mu 1.906
_exptl_absorpt_correction_type Sadabs
_exptl_absorpt_process_details 'SADABS V2.10 (Sheldrick, 2003)'
_exptl_crystal_colour 'pale yellow'
_exptl_crystal_density_diffrn 2.013
_exptl_crystal_density_method 'not measured'
_exptl_crystal_description parallelepiped
_exptl_crystal_F_000 776
_exptl_crystal_size_max 0.60
_exptl_crystal_size_mid 0.35
_exptl_crystal_size_min 0.35
_refine_diff_density_max 0.538
_refine_diff_density_min -0.735
_refine_diff_density_rms 0.074
_refine_ls_extinction_method none
_refine_ls_goodness_of_fit_ref 1.113
_refine_ls_hydrogen_treatment mixed
_refine_ls_matrix_type full
_refine_ls_number_parameters 121
_refine_ls_number_reflns 1498
_refine_ls_number_restraints 11
_refine_ls_restrained_S_all 1.129
_refine_ls_R_factor_all 0.0232
_refine_ls_R_factor_gt 0.0223
_refine_ls_shift/su_max 0.000
_refine_ls_shift/su_mean 0.000
_refine_ls_structure_factor_coef Fsqd
_refine_ls_weighting_details
; calc
 [1.00000+0.00000exp(0.00(sin\q/\l)^2^)]/
   [\s^2^(Fo^2^)+0.0000+2.9396*P+(0.0181P)^2^+0.0400sin\q/\l]
 where P = 0.33333Fo^2^ + 0.66667Fc^2^
;
_refine_ls_weighting_scheme calc
_refine_ls_wR_factor_gt 0.0519
_refine_ls_wR_factor_ref 0.0524
_reflns_number_gt 1462
_reflns_number_total 1498
_reflns_threshold_expression >2sigma(I)
_cod_data_source_file ic060755ssi20060504_110146_3.cif
_cod_data_source_block ru1ap05
_cod_depositor_comments
;
The following automatic conversions were performed:
'_symmetry_cell_setting' value 'Monoclinic' changed to 'monoclinic'
according to '/home/saulius/struct/CIF-dictionaries/cif_core.dic'
dictionary named 'cif_core.dic' version 2.4.1 from 2010-06-29.

Automatic conversion script
Id: cif_fix_enum 1527 2010-12-29 10:47:43Z saulius 
;
_cod_original_cell_volume 1313.9(5)
_cod_database_code 4306847

loop_
_symmetry_equiv_pos_as_xyz
'x, y, z'
'-x, y, -z+1/2'
'x+1/2, y+1/2, z'
'-x+1/2, y+1/2, -z+1/2'
'-x, -y, -z'
'x, -y, z-1/2'
'-x+1/2, -y+1/2, -z'
'x+1/2, -y+1/2, z-1/2'

loop_
_atom_site_label
_atom_site_type_symbol
_atom_site_fract_x
_atom_site_fract_y
_atom_site_fract_z
_atom_site_U_iso_or_equiv
_atom_site_adp_type
_atom_site_occupancy
_atom_site_symmetry_multiplicity
_atom_site_calc_flag
_atom_site_refinement_flags
_atom_site_disorder_assembly
_atom_site_disorder_group
Ru1 Ru 0.5000 0.139064(14) 0.2500 0.01668(9) Uani 1 2 d SD . .
Cl1 Cl 0.25177(11) 0.14353(5) 0.11922(6) 0.0296(3) Uani 0.882(4) 1 d P . .
Cl1' Cl 0.349(3) 0.0272(12) 0.3480(15) 0.048(5) Uani 0.118(4) 1 d PD . .
S3 S 0.3436(4) 0.3998(2) 0.4347(3) 0.0397(9) Uani 0.515(10) 1 d PD . .
S3' S 0.1091(8) 0.3418(4) 0.4063(4) 0.0545(13) Uani 0.479(7) 1 d PD . .
O1 O 0.2883(5) -0.0092(2) 0.3604(3) 0.0459(8) Uani 0.882(4) 1 d P . .
O1' O 0.198(3) 0.1409(15) 0.0783(16) 0.058(6) Uiso 0.118(4) 1 d PD . .
N1 N 0.3688(2) 0.24744(12) 0.33254(13) 0.0215(4) Uani 1 1 d D . .
C1 C 0.3725(16) 0.0461(7) 0.3208(7) 0.0306(12) Uani 0.882(4) 1 d P . .
C1' C 0.312(5) 0.146(3) 0.141(3) 0.070(14) Uiso 0.118(4) 1 d PD . .
C2 C 0.4605(4) 0.32283(16) 0.3719(2) 0.0355(6) Uani 1 1 d D . .
H2 H 0.5872 0.3306 0.3634 0.043 Uiso 1 1 calc R . .
C4 C 0.1512(18) 0.3331(10) 0.4101(15) 0.043(3) Uani 0.521(7) 1 d PD . .
H4 H 0.0342 0.3483 0.4325 0.051 Uiso 0.521(7) 1 calc PR . .
C4' C 0.3190(19) 0.3849(10) 0.4093(13) 0.069(7) Uani 0.485(10) 1 d PD . .
C5 C 0.1878(3) 0.25083(19) 0.35117(19) 0.0347(5) Uani 1 1 d D . .
H5 H 0.0993 0.2066 0.3293 0.047(9) Uiso 1 1 calc R . .
H4' H 0.353(10) 0.440(7) 0.444(6) 0.04(3) Uiso 0.485(10) 1 d P . .

loop_
_atom_site_aniso_label
_atom_site_aniso_U_11
_atom_site_aniso_U_22
_atom_site_aniso_U_33
_atom_site_aniso_U_23
_atom_site_aniso_U_13
_atom_site_aniso_U_12
Ru1 0.01427(12) 0.01486(13) 0.02105(14) 0.000 0.00211(8) 0.000
Cl1 0.0215(4) 0.0381(4) 0.0283(5) -0.0010(3) -0.0060(3) -0.0037(3)
Cl1' 0.037(7) 0.039(11) 0.068(12) -0.020(8) 0.010(8) 0.002(6)
S3 0.0614(12) 0.0225(15) 0.0359(16) -0.0059(10) 0.0100(9) 0.0122(9)
S3' 0.062(3) 0.0710(16) 0.0318(12) 0.0020(9) 0.0140(14) 0.0515(15)
O1 0.0557(19) 0.0278(15) 0.0562(16) 0.0054(12) 0.0216(14) -0.0142(11)
N1 0.0228(8) 0.0193(8) 0.0228(9) 0.0028(7) 0.0058(7) 0.0035(6)
C1 0.033(3) 0.026(3) 0.034(3) -0.0064(19) 0.007(2) 0.001(2)
C2 0.0505(15) 0.0233(11) 0.0344(13) -0.0072(10) 0.0170(11) -0.0091(10)
C4 0.027(5) 0.056(6) 0.045(5) 0.000(4) 0.006(3) 0.023(5)
C4' 0.144(15) 0.022(5) 0.043(8) -0.004(5) 0.018(6) -0.014(5)
C5 0.0215(11) 0.0494(15) 0.0334(13) 0.0055(11) 0.0034(9) 0.0121(10)

loop_
_atom_type_symbol
_atom_type_description
_atom_type_scat_dispersion_real
_atom_type_scat_dispersion_imag
_atom_type_scat_source
C C 0.0033 0.0016 'International Tables Vol C Tables 4.2.6.8 and 6.1.1.4'
H H 0.0000 0.0000 'International Tables Vol C Tables 4.2.6.8 and 6.1.1.4'
N N 0.0061 0.0033 'International Tables Vol C Tables 4.2.6.8 and 6.1.1.4'
O O 0.0106 0.0060 'International Tables Vol C Tables 4.2.6.8 and 6.1.1.4'
S S 0.1246 0.1234 'International Tables Vol C Tables 4.2.6.8 and 6.1.1.4'
Cl Cl 0.1484 0.1585 'International Tables Vol C Tables 4.2.6.8 and 6.1.1.4'
Ru Ru -1.2594 0.8363 'International Tables Vol C Tables 4.2.6.8 and 6.1.1.4'

loop_
_geom_angle_atom_site_label_1
_geom_angle_atom_site_label_2
_geom_angle_atom_site_label_3
_geom_angle
_geom_angle_site_symmetry_1
_geom_angle_site_symmetry_3
_geom_angle_publ_flag
C1 Ru1 C1 89.5(7) 2_655 . y
C1 Ru1 C1' 92.6(14) 2_655 2_655 y
C1 Ru1 C1' 91.7(14) . 2_655 y
C1 Ru1 C1' 91.7(14) 2_655 . ?
C1 Ru1 C1' 92.6(14) . . ?
C1' Ru1 C1' 174(3) 2_655 . y
C1 Ru1 N1 177.1(4) 2_655 . y
C1 Ru1 N1 92.2(3) . . y
C1' Ru1 N1 85.0(14) 2_655 . y
C1' Ru1 N1 90.5(14) . . y
C1 Ru1 N1 92.2(3) 2_655 2_655 ?
C1 Ru1 N1 177.1(4) . 2_655 ?
C1' Ru1 N1 90.5(14) 2_655 2_655 ?
C1' Ru1 N1 85.0(14) . 2_655 ?
N1 Ru1 N1 86.10(9) . 2_655 y
C1 Ru1 Cl1' 3.6(9) 2_655 2_655 ?
C1 Ru1 Cl1' 91.3(2) . 2_655 y
C1' Ru1 Cl1' 95.7(15) 2_655 2_655 y
C1' Ru1 Cl1' 88.5(15) . 2_655 y
N1 Ru1 Cl1' 176.3(5) . 2_655 y
N1 Ru1 Cl1' 90.3(5) 2_655 2_655 y
C1 Ru1 Cl1' 91.3(2) 2_655 . ?
C1 Ru1 Cl1' 3.6(9) . . ?
C1' Ru1 Cl1' 88.5(15) 2_655 . ?
C1' Ru1 Cl1' 95.7(15) . . ?
N1 Ru1 Cl1' 90.3(5) . . ?
N1 Ru1 Cl1' 176.3(5) 2_655 . ?
Cl1' Ru1 Cl1' 93.3(10) 2_655 . y
C1 Ru1 Cl1 89.4(3) 2_655 2_655 y
C1 Ru1 Cl1 92.8(3) . 2_655 y
C1' Ru1 Cl1 3.4(14) 2_655 2_655 ?
C1' Ru1 Cl1 174.5(13) . 2_655 y
N1 Ru1 Cl1 88.22(5) . 2_655 y
N1 Ru1 Cl1 89.52(5) 2_655 2_655 y
Cl1' Ru1 Cl1 92.4(6) 2_655 2_655 y
Cl1' Ru1 Cl1 89.7(6) . 2_655 y
C1 Ru1 Cl1 92.8(3) 2_655 . y
C1 Ru1 Cl1 89.4(3) . . y
C1' Ru1 Cl1 174.5(13) 2_655 . y
C1' Ru1 Cl1 3.4(14) . . ?
N1 Ru1 Cl1 89.52(5) . . y
N1 Ru1 Cl1 88.22(5) 2_655 . y
Cl1' Ru1 Cl1 89.7(6) 2_655 . y
Cl1' Ru1 Cl1 92.4(6) . . y
Cl1 Ru1 Cl1 176.91(4) 2_655 . y
C1' Cl1 O1' 157(6) . . ?
C1' Cl1 Ru1 13(5) . . ?
O1' Cl1 Ru1 168(2) . . ?
O1 Cl1' Ru1 160(2) . . ?
C2 S3 C4 87.9(5) . . y
C2 S3 S3' 94.9(3) . . y
C4 S3 S3' 8.3(6) . . ?
C4' S3' S3 10.5(5) . . ?
Cl1' O1 C1 14(2) . . ?
Cl1 O1' C1' 10(3) . . ?
C5 N1 C2 111.4(2) . . y
C5 N1 Ru1 125.28(16) . . y
C2 N1 Ru1 123.33(15) . . y
O1 C1 Ru1 176.7(10) . . y
Cl1 C1' O1' 13(3) . . ?
Cl1 C1' Ru1 164(7) . . ?
O1' C1' Ru1 173(4) . . y
N1 C2 S3 118.2(2) . . y
C5 C4 S3 113.0(9) . . y
N1 C5 C4 109.4(6) . . y

loop_
_geom_bond_atom_site_label_1
_geom_bond_atom_site_label_2
_geom_bond_distance
_geom_bond_site_symmetry_2
_geom_bond_publ_flag
Ru1 C1 1.878(8) 2_655 ?
Ru1 C1 1.878(8) . y
Ru1 C1' 1.889(10) 2_655 ?
Ru1 C1' 1.889(10) . y
Ru1 N1 2.1279(17) . y
Ru1 N1 2.1279(17) 2_655 ?
Ru1 Cl1' 2.337(9) 2_655 ?
Ru1 Cl1' 2.337(9) . y
Ru1 Cl1 2.3747(11) 2_655 ?
Ru1 Cl1 2.3747(11) . y
Cl1 C1' 0.502(16) . ?
Cl1 O1' 0.632(15) . ?
Cl1' O1 0.707(12) . ?
S3 C2 1.625(4) . y
S3 C4 1.697(13) . y
S3 S3' 1.897(7) . ?
S3' C4' 1.629(14) . y
O1 C1 1.134(8) . y
O1' C1' 1.112(10) . y
N1 C5 1.336(3) . y
N1 C2 1.349(3) . y
C4 C5 1.431(14) . y
